data_2017629
loop_
_publ_author_name
'L\'opez, Gerson'
'Jaramillo, L. Marina'
'Abonia, Rodrigo'
'Cobo, Justo'
'Glidewell, Christopher'

_publ_section_title
;
 Hydrogen-bonding patterns in three substituted
 <i>N</i>-benzyl-<i>N</i>-(3-<i>tert</i>-butyl-1-phenyl-1<i>H</i>-pyrazol-5-yl)acetamides
;
_journal_coeditor_code SK3367
_journal_issue 4
_journal_name_full 'Acta Crystallographica Section C'
_journal_page_first o168
_journal_page_last o173
_journal_paper_doi 10.1107/S0108270110006244
_journal_volume 66
_journal_year 2010
_chemical_formula_iupac 'C23 H26 Cl N3 O2'
_chemical_formula_moiety 'C23 H26 Cl N3 O2'
_chemical_formula_sum 'C23 H26 Cl N3 O2'
_chemical_formula_weight 411.92
_chemical_name_systematic
;
<i>N</i>-(3-<i>tert</i>-butyl-1-phenyl-1<i>H</i>-pyrazol-5-yl)-2-chloro-
<i>N</i>-(4-methoxybenzyl)acetamide
;
_space_group_IT_number 2
_symmetry_cell_setting triclinic
_symmetry_space_group_name_Hall '-P 1'
_symmetry_space_group_name_H-M 'P -1'
_atom_sites_solution_hydrogens geom
_atom_sites_solution_primary direct
_atom_sites_solution_secondary difmap
_cell_angle_alpha 96.546(7)
_cell_angle_beta 95.790(9)
_cell_angle_gamma 116.035(9)
_cell_formula_units_Z 2
_cell_length_a 10.0761(12)
_cell_length_b 10.5208(8)
_cell_length_c 11.1868(19)
_cell_measurement_reflns_used 4801
_cell_measurement_temperature 120(2)
_cell_measurement_theta_max 27.50
_cell_measurement_theta_min 2.61
_cell_volume 1043.4(2)
_computing_cell_refinement 'DIRAX/LSQ (Duisenberg <i>et al.</i>,  2000)'
_computing_data_collection 'COLLECT (Hooft, 1999)'
_computing_data_reduction 'EVALCCD (Duisenberg <i>et al.</i>,  2003)'
_computing_molecular_graphics 'PLATON (Spek, 2009)'
_computing_publication_material 'SHELXL97  (Sheldrick, 2008) and PLATON (Spek, 2009)'
_computing_structure_refinement 'SHELXL97 (Sheldrick, 2008)'
_computing_structure_solution 'SIR2004 (Burla <i>et al.</i>,  2005)'
_diffrn_ambient_temperature 120(2)
_diffrn_detector_area_resol_mean 9.091
_diffrn_measured_fraction_theta_full 0.999
_diffrn_measured_fraction_theta_max 0.999
_diffrn_measurement_device_type 'Bruker Nonius KappaCCD'
_diffrn_measurement_method '\f and \w scans'
_diffrn_radiation_monochromator graphite
_diffrn_radiation_source 'Bruker Nonius FR591 rotating-anode'
_diffrn_radiation_type 'Mo K\a'
_diffrn_radiation_wavelength 0.71073
_diffrn_reflns_av_R_equivalents 0.0676
_diffrn_reflns_av_sigmaI/netI 0.0638
_diffrn_reflns_limit_h_max 13
_diffrn_reflns_limit_h_min -13
_diffrn_reflns_limit_k_max 13
_diffrn_reflns_limit_k_min -13
_diffrn_reflns_limit_l_max 14
_diffrn_reflns_limit_l_min -14
_diffrn_reflns_number 27179
_diffrn_reflns_theta_full 27.50
_diffrn_reflns_theta_max 27.50
_diffrn_reflns_theta_min 2.61
_diffrn_standards_decay_% 0
_diffrn_standards_interval_count 0
_diffrn_standards_interval_time 0
_diffrn_standards_number 0
_exptl_absorpt_coefficient_mu 0.208
_exptl_absorpt_correction_T_max 0.956
_exptl_absorpt_correction_T_min 0.914
_exptl_absorpt_correction_type multi-scan
_exptl_absorpt_process_details '(SADABS; Sheldrick, 2003)'
_exptl_crystal_colour yellow
_exptl_crystal_density_diffrn 1.311
_exptl_crystal_density_method 'not measured'
_exptl_crystal_description block
_exptl_crystal_F_000 436
_exptl_crystal_size_max 0.50
_exptl_crystal_size_mid 0.26
_exptl_crystal_size_min 0.22
_refine_diff_density_max 0.371
_refine_diff_density_min -0.313
_refine_ls_extinction_method none
_refine_ls_goodness_of_fit_ref 1.054
_refine_ls_hydrogen_treatment constr
_refine_ls_matrix_type full
_refine_ls_number_parameters 266
_refine_ls_number_reflns 4801
_refine_ls_number_restraints 0
_refine_ls_restrained_S_all 1.054
_refine_ls_R_factor_all 0.1118
_refine_ls_R_factor_gt 0.0549
_refine_ls_shift/su_max 0.001
_refine_ls_shift/su_mean 0.000
_refine_ls_structure_factor_coef Fsqd
_refine_ls_weighting_details 'w=1/[\s^2^(Fo^2^)+(0.0719P)^2^+0.3396P] where P=(Fo^2^+2Fc^2^)/3'
_refine_ls_weighting_scheme calc
_refine_ls_wR_factor_gt 0.1268
_refine_ls_wR_factor_ref 0.1538
_reflns_number_gt 2893
_reflns_number_total 4801
_reflns_threshold_expression I>2\s(I)
_cod_data_source_file sk3367.cif
_cod_data_source_block I
_cod_database_code 2017629
_cod_database_fobs_code 2017629

loop_
_symmetry_equiv_pos_as_xyz
'x, y, z'
'-x, -y, -z'

loop_
_atom_site_type_symbol
_atom_site_label
_atom_site_fract_x
_atom_site_fract_y
_atom_site_fract_z
_atom_site_U_iso_or_equiv
_atom_site_adp_type
_atom_site_calc_flag
_atom_site_refinement_flags
_atom_site_occupancy
_atom_site_disorder_assembly
_atom_site_disorder_group
N N1 0.3765(2) 0.56271(19) 0.13012(18) 0.0248(4) Uani d . 1 . .
N N2 0.2675(2) 0.42991(19) 0.13705(18) 0.0269(5) Uani d . 1 . .
C C3 0.3274(3) 0.3843(2) 0.2223(2) 0.0249(5) Uani d . 1 . .
C C4 0.4748(3) 0.4863(2) 0.2714(2) 0.0268(5) Uani d . 1 . .
H H4 0.5418 0.4785 0.3329 0.032 Uiso calc R 1 . .
C C5 0.5014(2) 0.5986(2) 0.2124(2) 0.0245(5) Uani d . 1 . .
C C11 0.3406(3) 0.6500(2) 0.0580(2) 0.0254(5) Uani d . 1 . .
C C12 0.4402(3) 0.7316(3) -0.0107(2) 0.0329(6) Uani d . 1 . .
H H12 0.5334 0.7295 -0.0120 0.040 Uiso calc R 1 . .
C C13 0.4023(3) 0.8168(3) -0.0780(2) 0.0374(7) Uani d . 1 . .
H H13 0.4711 0.8757 -0.1243 0.045 Uiso calc R 1 . .
C C14 0.2660(3) 0.8170(3) -0.0783(2) 0.0368(7) Uani d . 1 . .
H H14 0.2404 0.8749 -0.1258 0.044 Uiso calc R 1 . .
C C15 0.1663(3) 0.7335(3) -0.0100(2) 0.0357(6) Uani d . 1 . .
H H15 0.0719 0.7335 -0.0105 0.043 Uiso calc R 1 . .
C C16 0.2039(3) 0.6499(3) 0.0591(2) 0.0302(6) Uani d . 1 . .
H H16 0.1361 0.5927 0.1070 0.036 Uiso calc R 1 . .
C C31 0.2327(3) 0.2414(2) 0.2581(2) 0.0290(6) Uani d . 1 . .
C C32 0.3176(3) 0.2194(3) 0.3667(3) 0.0435(7) Uani d . 1 . .
H H32A 0.4116 0.2236 0.3463 0.065 Uiso calc R 1 . .
H H32B 0.2564 0.1253 0.3875 0.065 Uiso calc R 1 . .
H H32C 0.3396 0.2950 0.4365 0.065 Uiso calc R 1 . .
C C33 0.1901(3) 0.1195(3) 0.1521(3) 0.0455(8) Uani d . 1 . .
H H33A 0.1281 0.0278 0.1765 0.068 Uiso calc R 1 . .
H H33B 0.2811 0.1189 0.1290 0.068 Uiso calc R 1 . .
H H33C 0.1336 0.1330 0.0824 0.068 Uiso calc R 1 . .
C C34 0.0913(3) 0.2423(3) 0.2924(3) 0.0363(6) Uani d . 1 . .
H H34A 0.1182 0.3211 0.3606 0.055 Uiso calc R 1 . .
H H34B 0.0290 0.1506 0.3166 0.055 Uiso calc R 1 . .
H H34C 0.0355 0.2557 0.2221 0.055 Uiso calc R 1 . .
N N51 0.6248(2) 0.73499(19) 0.22916(18) 0.0242(4) Uani d . 1 . .
C C57 0.7575(3) 0.7518(3) 0.1747(2) 0.0275(5) Uani d . 1 . .
H H57A 0.8100 0.8514 0.1593 0.033 Uiso calc R 1 . .
H H57B 0.7243 0.6861 0.0951 0.033 Uiso calc R 1 . .
C C51 0.8657(3) 0.7210(2) 0.2541(2) 0.0270(5) Uani d . 1 . .
C C52 0.8780(3) 0.5956(3) 0.2234(2) 0.0302(6) Uani d . 1 . .
H H52 0.8163 0.5284 0.1525 0.036 Uiso calc R 1 . .
C C53 0.9774(3) 0.5671(3) 0.2936(2) 0.0308(6) Uani d . 1 . .
H H53 0.9843 0.4806 0.2710 0.037 Uiso calc R 1 . .
C C54 1.0676(3) 0.6630(2) 0.3967(2) 0.0258(5) Uani d . 1 . .
C C55 1.0568(3) 0.7887(2) 0.4295(2) 0.0270(5) Uani d . 1 . .
H H55 1.1178 0.8553 0.5010 0.032 Uiso calc R 1 . .
C C56 0.9566(3) 0.8162(2) 0.3574(2) 0.0276(6) Uani d . 1 . .
H H56 0.9501 0.9029 0.3795 0.033 Uiso calc R 1 . .
O O54 1.16455(19) 0.62585(18) 0.45991(16) 0.0339(4) Uani d . 1 . .
C C541 1.2445(3) 0.7131(3) 0.5737(2) 0.0368(6) Uani d . 1 . .
H H54A 1.1738 0.7196 0.6253 0.055 Uiso calc R 1 . .
H H54B 1.3127 0.8095 0.5612 0.055 Uiso calc R 1 . .
H H54C 1.3024 0.6708 0.6138 0.055 Uiso calc R 1 . .
C C58 0.6270(3) 0.8525(3) 0.2956(2) 0.0264(5) Uani d . 1 . .
O O58 0.73130(19) 0.97125(17) 0.30755(16) 0.0347(4) Uani d . 1 . .
C C59 0.4951(3) 0.8280(3) 0.3600(2) 0.0302(6) Uani d . 1 . .
H H59A 0.5295 0.8533 0.4494 0.036 Uiso calc R 1 . .
H H59B 0.4209 0.7252 0.3400 0.036 Uiso calc R 1 . .
Cl Cl59 0.41073(7) 0.93447(7) 0.31407(6) 0.0374(2) Uani d . 1 . .

loop_
_atom_site_aniso_label
_atom_site_aniso_U_11
_atom_site_aniso_U_22
_atom_site_aniso_U_33
_atom_site_aniso_U_12
_atom_site_aniso_U_13
_atom_site_aniso_U_23
N1 0.0225(10) 0.0223(10) 0.0247(11) 0.0061(9) 0.0010(8) 0.0057(8)
N2 0.0223(11) 0.0225(10) 0.0318(12) 0.0058(9) 0.0041(9) 0.0078(9)
C3 0.0242(12) 0.0242(12) 0.0272(13) 0.0115(11) 0.0052(10) 0.0058(10)
C4 0.0244(13) 0.0279(13) 0.0299(14) 0.0134(11) 0.0044(10) 0.0062(11)
C5 0.0198(12) 0.0242(12) 0.0266(13) 0.0084(10) 0.0015(10) 0.0023(10)
C11 0.0268(13) 0.0220(12) 0.0222(13) 0.0080(11) -0.0024(10) 0.0025(10)
C12 0.0256(13) 0.0330(14) 0.0332(15) 0.0076(12) 0.0007(11) 0.0084(12)
C13 0.0325(15) 0.0372(15) 0.0350(16) 0.0078(13) 0.0011(12) 0.0164(13)
C14 0.0402(16) 0.0284(14) 0.0371(16) 0.0135(13) -0.0059(13) 0.0080(12)
C15 0.0345(15) 0.0357(15) 0.0366(16) 0.0168(13) 0.0009(12) 0.0068(12)
C16 0.0300(14) 0.0315(13) 0.0294(14) 0.0138(12) 0.0053(11) 0.0079(11)
C31 0.0269(13) 0.0238(12) 0.0370(15) 0.0111(11) 0.0060(11) 0.0088(11)
C32 0.0353(16) 0.0371(15) 0.059(2) 0.0145(13) 0.0029(14) 0.0257(14)
C33 0.0495(18) 0.0276(14) 0.055(2) 0.0102(14) 0.0232(16) 0.0099(14)
C34 0.0307(14) 0.0361(15) 0.0479(18) 0.0158(13) 0.0127(13) 0.0208(13)
N51 0.0188(10) 0.0234(10) 0.0280(11) 0.0073(9) 0.0039(8) 0.0046(8)
C57 0.0252(13) 0.0302(13) 0.0254(13) 0.0109(11) 0.0064(10) 0.0038(10)
C51 0.0205(12) 0.0271(13) 0.0291(14) 0.0067(11) 0.0052(10) 0.0062(11)
C52 0.0249(13) 0.0284(13) 0.0306(14) 0.0090(11) -0.0005(11) -0.0027(11)
C53 0.0302(14) 0.0251(13) 0.0364(15) 0.0135(11) 0.0046(12) -0.0010(11)
C54 0.0212(12) 0.0280(13) 0.0283(14) 0.0107(11) 0.0042(10) 0.0078(11)
C55 0.0221(12) 0.0263(13) 0.0258(14) 0.0064(11) 0.0004(10) 0.0022(10)
C56 0.0246(13) 0.0230(12) 0.0325(15) 0.0084(11) 0.0046(11) 0.0053(11)
O54 0.0314(10) 0.0327(10) 0.0386(11) 0.0173(8) -0.0002(8) 0.0041(8)
C541 0.0302(14) 0.0431(16) 0.0374(16) 0.0179(13) -0.0003(12) 0.0083(13)
C58 0.0263(13) 0.0264(13) 0.0268(14) 0.0122(11) 0.0028(10) 0.0070(10)
O58 0.0297(10) 0.0244(9) 0.0424(11) 0.0064(8) 0.0051(8) 0.0038(8)
C59 0.0339(14) 0.0304(13) 0.0305(14) 0.0168(12) 0.0079(11) 0.0101(11)
Cl59 0.0330(4) 0.0368(4) 0.0479(4) 0.0196(3) 0.0067(3) 0.0119(3)

loop_
_atom_type_symbol
_atom_type_description
_atom_type_scat_dispersion_real
_atom_type_scat_dispersion_imag
_atom_type_scat_source
C C 0.0033 0.0016 'International Tables Vol C Tables 4.2.6.8 and 6.1.1.4'
H H 0.0000 0.0000 'International Tables Vol C Tables 4.2.6.8 and 6.1.1.4'
Cl Cl 0.1484 0.1585 'International Tables Vol C Tables 4.2.6.8 and 6.1.1.4'
N N 0.0061 0.0033 'International Tables Vol C Tables 4.2.6.8 and 6.1.1.4'
O O 0.0106 0.0060 'International Tables Vol C Tables 4.2.6.8 and 6.1.1.4'

loop_
_geom_angle_atom_site_label_1
_geom_angle_atom_site_label_2
_geom_angle_atom_site_label_3
_geom_angle_site_symmetry_1
_geom_angle_site_symmetry_3
_geom_angle
_geom_angle_publ_flag
C5 N1 N2 . . 110.54(18) ?
C5 N1 C11 . . 129.30(19) ?
N2 N1 C11 . . 119.28(18) ?
C3 N2 N1 . . 105.36(18) ?
N2 C3 C4 . . 111.2(2) ?
N2 C3 C31 . . 119.3(2) ?
C4 C3 C31 . . 129.4(2) ?
C5 C4 C3 . . 105.2(2) ?
C5 C4 H4 . . 127.4 ?
C3 C4 H4 . . 127.4 ?
C4 C5 N1 . . 107.6(2) ?
C4 C5 N51 . . 131.2(2) ?
N1 C5 N51 . . 121.1(2) ?
C12 C11 C16 . . 121.3(2) ?
C12 C11 N1 . . 120.4(2) ?
C16 C11 N1 . . 118.3(2) ?
C11 C12 C13 . . 118.7(2) ?
C11 C12 H12 . . 120.6 ?
C13 C12 H12 . . 120.6 ?
C14 C13 C12 . . 120.6(2) ?
C14 C13 H13 . . 119.7 ?
C12 C13 H13 . . 119.7 ?
C13 C14 C15 . . 120.1(2) ?
C13 C14 H14 . . 119.9 ?
C15 C14 H14 . . 119.9 ?
C14 C15 C16 . . 119.8(2) ?
C14 C15 H15 . . 120.1 ?
C16 C15 H15 . . 120.1 ?
C11 C16 C15 . . 119.5(2) ?
C11 C16 H16 . . 120.3 ?
C15 C16 H16 . . 120.3 ?
C3 C31 C32 . . 110.1(2) ?
C3 C31 C34 . . 108.42(19) ?
C32 C31 C34 . . 109.1(2) ?
C3 C31 C33 . . 110.5(2) ?
C32 C31 C33 . . 109.6(2) ?
C34 C31 C33 . . 109.1(2) ?
C31 C32 H32A . . 109.5 ?
C31 C32 H32B . . 109.5 ?
H32A C32 H32B . . 109.5 ?
C31 C32 H32C . . 109.5 ?
H32A C32 H32C . . 109.5 ?
H32B C32 H32C . . 109.5 ?
C31 C33 H33A . . 109.5 ?
C31 C33 H33B . . 109.5 ?
H33A C33 H33B . . 109.5 ?
C31 C33 H33C . . 109.5 ?
H33A C33 H33C . . 109.5 ?
H33B C33 H33C . . 109.5 ?
C31 C34 H34A . . 109.5 ?
C31 C34 H34B . . 109.5 ?
H34A C34 H34B . . 109.5 ?
C31 C34 H34C . . 109.5 ?
H34A C34 H34C . . 109.5 ?
H34B C34 H34C . . 109.5 ?
C58 N51 C5 . . 122.0(2) ?
C58 N51 C57 . . 118.65(19) ?
C5 N51 C57 . . 119.31(19) ?
N51 C57 C51 . . 113.18(19) ?
N51 C57 H57A . . 108.9 ?
C51 C57 H57A . . 108.9 ?
N51 C57 H57B . . 108.9 ?
C51 C57 H57B . . 108.9 ?
H57A C57 H57B . . 107.8 ?
C56 C51 C52 . . 118.1(2) ?
C56 C51 C57 . . 121.5(2) ?
C52 C51 C57 . . 120.4(2) ?
C53 C52 C51 . . 121.1(2) ?
C53 C52 H52 . . 119.4 ?
C51 C52 H52 . . 119.4 ?
C52 C53 C54 . . 120.3(2) ?
C52 C53 H53 . . 119.8 ?
C54 C53 H53 . . 119.8 ?
O54 C54 C53 . . 116.0(2) ?
O54 C54 C55 . . 124.4(2) ?
C53 C54 C55 . . 119.6(2) ?
C56 C55 C54 . . 119.3(2) ?
C56 C55 H55 . . 120.3 ?
C54 C55 H55 . . 120.3 ?
C51 C56 C55 . . 121.6(2) ?
C51 C56 H56 . . 119.2 ?
C55 C56 H56 . . 119.2 ?
C54 O54 C541 . . 116.92(19) ?
O54 C541 H54A . . 109.5 ?
O54 C541 H54B . . 109.5 ?
H54A C541 H54B . . 109.5 ?
O54 C541 H54C . . 109.5 ?
H54A C541 H54C . . 109.5 ?
H54B C541 H54C . . 109.5 ?
O58 C58 N51 . . 122.4(2) ?
O58 C58 C59 . . 120.6(2) ?
N51 C58 C59 . . 116.9(2) ?
C58 C59 Cl59 . . 110.01(16) ?
C58 C59 H59A . . 109.7 ?
Cl59 C59 H59A . . 109.7 ?
C58 C59 H59B . . 109.7 ?
Cl59 C59 H59B . . 109.7 ?
H59A C59 H59B . . 108.2 ?

loop_
_geom_bond_atom_site_label_1
_geom_bond_atom_site_label_2
_geom_bond_site_symmetry_2
_geom_bond_distance
_geom_bond_publ_flag
N1 C5 . 1.357(3) ?
N1 N2 . 1.364(2) ?
N1 C11 . 1.424(3) ?
N2 C3 . 1.322(3) ?
C3 C4 . 1.401(3) ?
C3 C31 . 1.511(3) ?
C4 C5 . 1.357(3) ?
C4 H4 . 0.9500 ?
C5 N51 . 1.402(3) ?
C11 C12 . 1.373(3) ?
C11 C16 . 1.378(3) ?
C12 C13 . 1.383(3) ?
C12 H12 . 0.9500 ?
C13 C14 . 1.374(4) ?
C13 H13 . 0.9500 ?
C14 C15 . 1.378(4) ?
C14 H14 . 0.9500 ?
C15 C16 . 1.380(3) ?
C15 H15 . 0.9500 ?
C16 H16 . 0.9500 ?
C31 C32 . 1.513(3) ?
C31 C34 . 1.516(3) ?
C31 C33 . 1.517(4) ?
C32 H32A . 0.9800 ?
C32 H32B . 0.9800 ?
C32 H32C . 0.9800 ?
C33 H33A . 0.9800 ?
C33 H33B . 0.9800 ?
C33 H33C . 0.9800 ?
C34 H34A . 0.9800 ?
C34 H34B . 0.9800 ?
C34 H34C . 0.9800 ?
N51 C58 . 1.358(3) ?
N51 C57 . 1.474(3) ?
C57 C51 . 1.504(3) ?
C57 H57A . 0.9900 ?
C57 H57B . 0.9900 ?
C51 C56 . 1.377(3) ?
C51 C52 . 1.387(3) ?
C52 C53 . 1.367(3) ?
C52 H52 . 0.9500 ?
C53 C54 . 1.376(3) ?
C53 H53 . 0.9500 ?
C54 O54 . 1.366(3) ?
C54 C55 . 1.385(3) ?
C55 C56 . 1.378(3) ?
C55 H55 . 0.9500 ?
C56 H56 . 0.9500 ?
O54 C541 . 1.411(3) ?
C541 H54A . 0.9800 ?
C541 H54B . 0.9800 ?
C541 H54C . 0.9800 ?
C58 O58 . 1.210(3) ?
C58 C59 . 1.511(3) ?
C59 Cl59 . 1.767(2) ?
C59 H59A . 0.9900 ?
C59 H59B . 0.9900 ?

loop_
_geom_hbond_atom_site_label_D
_geom_hbond_atom_site_label_H
_geom_hbond_atom_site_label_A
_geom_hbond_site_symmetry_A
_geom_hbond_distance_DH
_geom_hbond_distance_HA
_geom_hbond_distance_DA
_geom_hbond_angle_DHA
_geom_hbond_publ_flag
C55 H55 O58 2_776 0.95 2.50 3.449(3) 178 no
C52 H52 Cg1 2_665 0.95 2.70 3.562(3) 152 no

loop_
_geom_torsion_atom_site_label_1
_geom_torsion_atom_site_label_2
_geom_torsion_atom_site_label_3
_geom_torsion_atom_site_label_4
_geom_torsion_site_symmetry_1
_geom_torsion_site_symmetry_2
_geom_torsion_site_symmetry_3
_geom_torsion_site_symmetry_4
_geom_torsion
_geom_torsion_publ_flag
C5 N1 N2 C3 . . . . -1.1(2) ?
C11 N1 N2 C3 . . . . -171.4(2) ?
N1 N2 C3 C4 . . . . 0.1(3) ?
N1 N2 C3 C31 . . . . 176.91(19) ?
N2 C3 C4 C5 . . . . 0.9(3) ?
C31 C3 C4 C5 . . . . -175.5(2) ?
C3 C4 C5 N1 . . . . -1.5(3) ?
C3 C4 C5 N51 . . . . 174.7(2) ?
N2 N1 C5 C4 . . . . 1.6(3) ?
C11 N1 C5 C4 . . . . 170.7(2) ?
N2 N1 C5 N51 . . . . -174.99(19) ?
C11 N1 C5 N51 . . . . -5.9(4) ?
C5 N1 C11 C12 . . . . 50.9(4) ?
N2 N1 C11 C12 . . . . -140.8(2) ?
C5 N1 C11 C16 . . . . -129.2(3) ?
N2 N1 C11 C16 . . . . 39.1(3) ?
C16 C11 C12 C13 . . . . 1.2(4) ?
N1 C11 C12 C13 . . . . -178.9(2) ?
C11 C12 C13 C14 . . . . -1.6(4) ?
C12 C13 C14 C15 . . . . 0.9(4) ?
C13 C14 C15 C16 . . . . 0.2(4) ?
C12 C11 C16 C15 . . . . -0.1(4) ?
N1 C11 C16 C15 . . . . 180.0(2) ?
C14 C15 C16 C11 . . . . -0.6(4) ?
N2 C3 C31 C32 . . . . -173.3(2) ?
C4 C3 C31 C32 . . . . 2.9(4) ?
N2 C3 C31 C34 . . . . -53.9(3) ?
C4 C3 C31 C34 . . . . 122.2(3) ?
N2 C3 C31 C33 . . . . 65.6(3) ?
C4 C3 C31 C33 . . . . -118.3(3) ?
C4 C5 N51 C58 . . . . -97.4(3) ?
N1 C5 N51 C58 . . . . 78.3(3) ?
C4 C5 N51 C57 . . . . 81.7(3) ?
N1 C5 N51 C57 . . . . -102.5(3) ?
C58 N51 C57 C51 . . . . 93.5(2) ?
C5 N51 C57 C51 . . . . -85.6(3) ?
N51 C57 C51 C56 . . . . -74.2(3) ?
N51 C57 C51 C52 . . . . 106.8(3) ?
C56 C51 C52 C53 . . . . 0.0(4) ?
C57 C51 C52 C53 . . . . 179.0(2) ?
C51 C52 C53 C54 . . . . 0.1(4) ?
C52 C53 C54 O54 . . . . -179.2(2) ?
C52 C53 C54 C55 . . . . 0.2(4) ?
O54 C54 C55 C56 . . . . 178.8(2) ?
C53 C54 C55 C56 . . . . -0.6(4) ?
C52 C51 C56 C55 . . . . -0.4(4) ?
C57 C51 C56 C55 . . . . -179.4(2) ?
C54 C55 C56 C51 . . . . 0.7(4) ?
C53 C54 O54 C541 . . . . -172.3(2) ?
C55 C54 O54 C541 . . . . 8.3(3) ?
C5 N51 C58 O58 . . . . -177.9(2) ?
C57 N51 C58 O58 . . . . 3.0(3) ?
C5 N51 C58 C59 . . . . 5.0(3) ?
C57 N51 C58 C59 . . . . -174.17(19) ?
O58 C58 C59 Cl59 . . . . 59.4(3) ?
N51 C58 C59 Cl59 . . . . -123.4(2) ?

loop_
_cod_related_entry_id
_cod_related_entry_database
_cod_related_entry_code
1 ChemSpider 24726617
